data_1572290
loop_
_publ_author_name
'Sugiyama, Junya'
'Umemoto, Yusuke'
'Sato, Sota'
'Yoneda, Ko'
'Koikawa, Masayuki'

_publ_section_title
;
 Crystal Structures, Magnetic Properties, and Redox Behaviors of
 Carboxylato-Bridged Mn(II) Complexes with Ditopic Ligands Featuring
 N3-Coordination Sites
;
_journal_issue 4
_journal_name_full Chemistry
_journal_page_first 601
_journal_page_last 617
_journal_paper_doi 10.3390/chemistry6040036
_journal_volume 6
_journal_year 2024
_chemical_formula_moiety 'C76 H98 Mn4 N12 O12, 2(C4 H8 O), 2(C24 H20 B), 1[C4H8O]'
_chemical_formula_sum 'C136 H162 B2 Mn4 N12 O15'
_chemical_formula_weight 2446.15
_chemical_name_systematic Mn4_tpon2
_space_group_crystal_system triclinic
_space_group_IT_number 2
_space_group_name_Hall '-P 1'
_space_group_name_H-M_alt 'P -1'
_atom_sites_solution_hydrogens geom
_atom_sites_solution_primary dual
_audit_creation_date 2024-07-15
_audit_creation_method
;
Olex2 1.5
(compiled 2024.02.16 svn.r378c4104 for OlexSys, GUI svn.r6928)
;
_cell_angle_alpha 99.904(3)
_cell_angle_beta 101.628(4)
_cell_angle_gamma 96.449(4)
_cell_formula_units_Z 1
_cell_length_a 9.257(2)
_cell_length_b 18.174(4)
_cell_length_c 19.196(4)
_cell_measurement_reflns_used 9277
_cell_measurement_temperature 113
_cell_measurement_theta_max 27.5
_cell_measurement_theta_min 3.1
_cell_volume 3079.7(11)
_computing_cell_refinement 'CrystalClear-SM Expert 2.0 r16 (Rigaku, 2014)'
_computing_data_collection 'CrystalClear-SM Expert 2.0 r16 (Rigaku, 2014)'
_computing_data_reduction 'CrystalClear-SM Expert 2.0 r16 (Rigaku, 2014)'
_computing_molecular_graphics 'Olex2 1.5 (Dolomanov et al., 2009)'
_computing_publication_material 'Olex2 1.5 (Dolomanov et al., 2009)'
_computing_structure_refinement 'SHELXL 2016/6 (Sheldrick, 2015)'
_computing_structure_solution 'SHELXT  (Sheldrick, 2015)'
_diffrn_ambient_temperature 113
_diffrn_detector CCD
_diffrn_detector_area_resol_mean 28.5714
_diffrn_detector_type 'Rigaku Saturn724+'
_diffrn_measured_fraction_theta_full 0.982
_diffrn_measured_fraction_theta_max 0.962
_diffrn_measurement_device
;
AFC11 (Right): Eulerian 3 circle
;
_diffrn_measurement_device_type 'Rigaku Saturn724+ (4x4 bin mode)'
_diffrn_measurement_method 'profile data from \w-scans'
_diffrn_measurement_specimen_support 'Mitegen 50um'
_diffrn_radiation_collimation 0.3
_diffrn_radiation_monochromator Confocal
_diffrn_radiation_probe x-ray
_diffrn_radiation_type MoK\a
_diffrn_radiation_wavelength 0.71075
_diffrn_reflns_av_R_equivalents 0.0276
_diffrn_reflns_av_unetI/netI 0.0510
_diffrn_reflns_Laue_measured_fraction_full 0.982
_diffrn_reflns_Laue_measured_fraction_max 0.962
_diffrn_reflns_limit_h_max 11
_diffrn_reflns_limit_h_min -11
_diffrn_reflns_limit_k_max 23
_diffrn_reflns_limit_k_min -23
_diffrn_reflns_limit_l_max 24
_diffrn_reflns_limit_l_min -22
_diffrn_reflns_number 25676
_diffrn_reflns_point_group_measured_fraction_full 0.982
_diffrn_reflns_point_group_measured_fraction_max 0.962
_diffrn_reflns_theta_full 25.242
_diffrn_reflns_theta_max 27.474
_diffrn_reflns_theta_min 3.056
_diffrn_source 'Rotating Anode'
_diffrn_source_current 24.0
_diffrn_source_power 1.2
_diffrn_source_target Mo
_diffrn_source_type 'Rotating Anode'
_diffrn_source_voltage 50.0
_exptl_absorpt_coefficient_mu 0.470
_exptl_absorpt_correction_T_max 1.000
_exptl_absorpt_correction_T_min 0.909
_exptl_absorpt_correction_type multi-scan
_exptl_crystal_colour colourless
_exptl_crystal_colour_primary colourless
_exptl_crystal_density_diffrn 1.319
_exptl_crystal_description Chip
_exptl_crystal_F_000 1292
_exptl_crystal_size_max 0.2
_exptl_crystal_size_mid 0.2
_exptl_crystal_size_min 0.2
_refine_diff_density_max 1.522
_refine_diff_density_min -0.576
_refine_diff_density_rms 0.084
_refine_ls_extinction_coef 0.0240(14)
_refine_ls_extinction_expression Fc^*^=kFc[1+0.001xFc^2^\l^3^/sin(2\q)]^-1/4^
_refine_ls_extinction_method 'SHELXL-2016/6 (Sheldrick 2016)'
_refine_ls_goodness_of_fit_ref 1.044
_refine_ls_hydrogen_treatment constr
_refine_ls_matrix_type full
_refine_ls_number_parameters 788
_refine_ls_number_reflns 13566
_refine_ls_number_restraints 75
_refine_ls_restrained_S_all 1.047
_refine_ls_R_factor_all 0.0740
_refine_ls_R_factor_gt 0.0582
_refine_ls_shift/su_max 0.001
_refine_ls_shift/su_mean 0.000
_refine_ls_structure_factor_coef Fsqd
_refine_ls_weighting_details 'w=1/[\s^2^(Fo^2^)+(0.0822P)^2^+3.6569P] where P=(Fo^2^+2Fc^2^)/3'
_refine_ls_weighting_scheme calc
_refine_ls_wR_factor_gt 0.1493
_refine_ls_wR_factor_ref 0.1673
_reflns_Friedel_coverage 0.000
_reflns_number_gt 10676
_reflns_number_total 13566
_reflns_threshold_expression 'I > 2\s(I)'
_cod_data_source_file Complex2.cif
_cod_data_source_block Mn4tpon2
_cod_original_cell_volume 3079.7(12)
_cod_database_code 1572290
_shelx_shelxl_version_number 2016/6
_shelx_space_group_comment
;
The symmetry employed for this shelxl refinement is uniquely defined
by the following loop, which should always be used as a source of
symmetry information in preference to the above space-group names.
They are only intended as comments.
;
_shelx_estimated_absorpt_t_max 0.912
_shelx_estimated_absorpt_t_min 0.912
_olex2_refinement_description
;
1. Fixed Uiso
 At 1.2 times of:
  All C(H) groups, {H36A,H36B,H36C} of C36, All C(H,H) groups
 At 1.5 times of:
  {H34A,H34B,H34C} of C34, {H38A,H38B,H38C} of C38
2. Restrained distances
 O8-C67 = O8-C70
 1.44 with sigma of 0.02
 C67-C68 = C69-C70
 1.53 with sigma of 0.02
 C68-C69
 1.54 with sigma of 0.02
 O8-C68 = O8-C69 = C67-C69 = C68-C70
 2.38 with sigma of 0.04
 C67-C68 \\sim C68-C69 \\sim C69-C70
 with sigma of 0.02
 O8-C67 \\sim O8-C70
 with sigma of 0.02
 O8-C68 \\sim O8-C69
 with sigma of 0.04
 C68-C70 \\sim C67-C69
 with sigma of 0.04
3. Uiso/Uaniso restraints and constraints
O8 \\sim C67 \\sim C68 \\sim C69 \\sim C70: within 2A with sigma of 0.04 and
sigma for terminal atoms of 0.08 within 2A
4. Rigid body (RIGU) restrains
 O8, C67, C68, C69, C70
 with sigma for 1-2 distances of 0.004 and sigma for 1-3 distances of 0.004
5. Others
 Fixed Sof: O8(0.5) C67(0.5) H67A(0.5) H67B(0.5) C68(0.5) H68A(0.5) H68B(0.5)
 C69(0.5) H69A(0.5) H69B(0.5) C70(0.5) H70A(0.5) H70B(0.5)
6.a Secondary CH2 refined with riding coordinates:
 C6(H6A,H6B), C12(H12A,H12B), C13(H13A,H13B), C14(H14A,H14B), C15(H15A,H15B),
 C16(H16A,H16B), C17(H17A,H17B), C18(H18A,H18B), C19(H19A,H19B), C20(H20A,H20B),
  C26(H26A,H26B), C32(H32A,H32B), C63(H63A,H63B), C64(H64A,H64B), C65(H65A,
 H65B), C66(H66A,H66B), C67(H67A,H67B), C68(H68A,H68B), C69(H69A,H69B),
 C70(H70A,H70B)
6.b Aromatic/amide H refined with riding coordinates:
 C1(H1), C2(H2), C3(H3), C4(H4), C7(H7), C8(H8), C9(H9), C10(H10), C21(H21),
 C22(H22), C23(H23), C24(H24), C27(H27), C28(H28), C29(H29), C30(H30), C40(H40),
  C41(H41), C42(H42), C43(H43), C44(H44), C46(H46), C47(H47), C48(H48),
 C49(H49), C50(H50), C52(H52), C53(H53), C54(H54), C55(H55), C56(H56), C58(H58),
  C59(H59), C60(H60), C61(H61), C62(H62)
6.c Idealised Me refined as rotating group:
 C34(H34A,H34B,H34C), C36(H36A,H36B,H36C), C38(H38A,H38B,H38C)
;
_olex2_submission_original_sample_id Mn4tpon2
_olex2_submission_special_instructions 'No special instructions were received'

loop_
_space_group_symop_operation_xyz
'x, y, z'
'-x, -y, -z'

loop_
_atom_site_label
_atom_site_type_symbol
_atom_site_fract_x
_atom_site_fract_y
_atom_site_fract_z
_atom_site_U_iso_or_equiv
_atom_site_adp_type
_atom_site_occupancy
_atom_site_site_symmetry_order
_atom_site_calc_flag
_atom_site_refinement_flags_posn
_atom_site_refinement_flags_adp
_atom_site_refinement_flags_occupancy
_atom_site_disorder_assembly
_atom_site_disorder_group
Mn1 Mn 0.81613(4) 0.16896(2) 0.34333(2) 0.02133(12) Uani 1 1 d . . . . .
Mn2 Mn 0.69710(4) 0.35114(2) 0.26593(2) 0.01979(12) Uani 1 1 d . . . . .
O1 O 0.9037(3) 0.21610(14) 0.26560(12) 0.0397(5) Uani 1 1 d . . . . .
O2 O 0.8601(2) 0.31227(12) 0.20982(11) 0.0308(4) Uani 1 1 d . . . . .
O3 O 0.5882(2) 0.14339(11) 0.28925(11) 0.0298(4) Uani 1 1 d . . . . .
O4 O 0.5599(2) 0.24408(11) 0.23984(12) 0.0363(5) Uani 1 1 d . . . . .
O5 O 0.8308(2) 0.26776(10) 0.42419(10) 0.0270(4) Uani 1 1 d . . . . .
O6 O 0.8213(2) 0.37051(11) 0.37455(10) 0.0311(5) Uani 1 1 d . . . . .
N1 N 0.7737(2) 0.09578(12) 0.42283(13) 0.0246(5) Uani 1 1 d . . . . .
N2 N 1.0634(3) 0.16294(13) 0.39045(12) 0.0246(5) Uani 1 1 d . . . . .
N3 N 0.8787(3) 0.04724(14) 0.29806(14) 0.0328(6) Uani 1 1 d . . . . .
N4 N 0.1898(2) -0.47025(12) -0.26163(12) 0.0215(4) Uani 1 1 d . . . . .
N5 N 0.5058(3) -0.38961(12) -0.30193(12) 0.0232(5) Uani 1 1 d . . . . .
N6 N 0.4417(2) -0.39376(11) -0.16603(11) 0.0192(4) Uani 1 1 d . . . . .
C1 C 0.7140(3) 0.11815(17) 0.47911(15) 0.0297(6) Uani 1 1 d . . . . .
H1 H 0.691288 0.168204 0.486829 0.036 Uiso 1 1 calc R U . . .
C2 C 0.6832(5) 0.0731(2) 0.52672(18) 0.0474(9) Uani 1 1 d . . . . .
H2 H 0.638364 0.091095 0.565454 0.057 Uiso 1 1 calc R U . . .
C3 C 0.7195(5) 0.0011(2) 0.5163(2) 0.0520(10) Uani 1 1 d . . . . .
H3 H 0.699355 -0.031734 0.547838 0.062 Uiso 1 1 calc R U . . .
C4 C 0.7846(4) -0.02254(18) 0.4605(2) 0.0431(8) Uani 1 1 d . . . . .
H4 H 0.811402 -0.071782 0.453281 0.052 Uiso 1 1 calc R U . . .
C5 C 0.8117(3) 0.02599(16) 0.41400(18) 0.0320(6) Uani 1 1 d . . . . .
C6 C 0.8949(4) 0.00295(17) 0.3580(2) 0.0401(8) Uani 1 1 d . . . . .
H6A H 0.860317 -0.051236 0.336267 0.048 Uiso 1 1 calc R U . . .
H6B H 1.002055 0.008508 0.381615 0.048 Uiso 1 1 calc R U . . .
C7 C 1.1508(3) 0.21077(17) 0.44883(16) 0.0307(6) Uani 1 1 d . . . . .
H7 H 1.104493 0.238498 0.482439 0.037 Uiso 1 1 calc R U . . .
C8 C 1.3043(4) 0.22149(18) 0.46222(18) 0.0377(7) Uani 1 1 d . . . . .
H8 H 1.362960 0.254880 0.504577 0.045 Uiso 1 1 calc R U . . .
C9 C 1.3706(4) 0.18199(19) 0.4119(2) 0.0411(8) Uani 1 1 d . . . . .
H9 H 1.475783 0.190707 0.417470 0.049 Uiso 1 1 calc R U . . .
C10 C 1.2826(3) 0.12999(17) 0.35379(19) 0.0365(7) Uani 1 1 d . . . . .
H10 H 1.326843 0.100348 0.320540 0.044 Uiso 1 1 calc R U . . .
C11 C 1.1286(3) 0.12139(15) 0.34438(16) 0.0268(6) Uani 1 1 d . . . . .
C12 C 1.0256(3) 0.06640(17) 0.28168(17) 0.0332(7) Uani 1 1 d . . . . .
H12A H 1.013044 0.088902 0.237789 0.040 Uiso 1 1 calc R U . . .
H12B H 1.070255 0.019800 0.271524 0.040 Uiso 1 1 calc R U . . .
C13 C 0.7719(4) -0.00177(17) 0.23568(17) 0.0365(7) Uani 1 1 d . . . . .
H13A H 0.677331 -0.015111 0.250342 0.044 Uiso 1 1 calc R U . . .
H13B H 0.812112 -0.049204 0.222530 0.044 Uiso 1 1 calc R U . . .
C14 C 0.7392(4) 0.03292(17) 0.17018(19) 0.0370(7) Uani 1 1 d . . . . .
H14A H 0.830709 0.040915 0.151529 0.044 Uiso 1 1 calc R U . . .
H14B H 0.708024 0.082786 0.183773 0.044 Uiso 1 1 calc R U . . .
C15 C 0.6134(4) -0.01874(19) 0.10965(18) 0.0413(8) Uani 1 1 d . . . . .
H15A H 0.525684 -0.030627 0.130200 0.050 Uiso 1 1 calc R U . . .
H15B H 0.582694 0.009273 0.070584 0.050 Uiso 1 1 calc R U . . .
C16 C 0.6598(4) -0.0925(2) 0.0769(2) 0.0467(8) Uani 1 1 d . . . . .
H16A H 0.695617 -0.119155 0.116354 0.056 Uiso 1 1 calc R U . . .
H16B H 0.744183 -0.080578 0.054113 0.056 Uiso 1 1 calc R U . . .
C17 C 0.5321(4) -0.14658(16) 0.01891(16) 0.0341(7) Uani 1 1 d . . . . .
H17A H 0.452182 -0.163925 0.042350 0.041 Uiso 1 1 calc R U . . .
H17B H 0.488741 -0.119044 -0.018506 0.041 Uiso 1 1 calc R U . . .
C18 C 0.5919(4) -0.21453(16) -0.01672(17) 0.0338(7) Uani 1 1 d . . . . .
H18A H 0.642076 -0.239044 0.021715 0.041 Uiso 1 1 calc R U . . .
H18B H 0.668077 -0.196479 -0.041953 0.041 Uiso 1 1 calc R U . . .
C19 C 0.4740(3) -0.27340(15) -0.07091(14) 0.0258(6) Uani 1 1 d . . . . .
H19A H 0.417350 -0.248829 -0.107502 0.031 Uiso 1 1 calc R U . . .
H19B H 0.403139 -0.296042 -0.045321 0.031 Uiso 1 1 calc R U . . .
C20 C 0.5463(3) -0.33534(14) -0.10884(14) 0.0223(5) Uani 1 1 d . . . . .
H20A H 0.622162 -0.311394 -0.131049 0.027 Uiso 1 1 calc R U . . .
H20B H 0.599000 -0.360695 -0.071766 0.027 Uiso 1 1 calc R U . . .
C21 C 0.0902(3) -0.51780(15) -0.31564(14) 0.0250(5) Uani 1 1 d . . . . .
H21 H 0.073193 -0.505942 -0.362644 0.030 Uiso 1 1 calc R U . . .
C22 C 0.0111(3) -0.58314(16) -0.30636(16) 0.0279(6) Uani 1 1 d . . . . .
H22 H -0.058721 -0.615376 -0.345976 0.033 Uiso 1 1 calc R U . . .
C23 C 0.0360(3) -0.60052(15) -0.23771(16) 0.0275(6) Uani 1 1 d . . . . .
H23 H -0.015911 -0.645252 -0.229587 0.033 Uiso 1 1 calc R U . . .
C24 C 0.1377(3) -0.55180(15) -0.18126(15) 0.0249(5) Uani 1 1 d . . . . .
H24 H 0.155187 -0.562106 -0.133651 0.030 Uiso 1 1 calc R U . . .
C25 C 0.2139(3) -0.48740(14) -0.19536(13) 0.0202(5) Uani 1 1 d . . . . .
C26 C 0.3289(3) -0.43393(15) -0.13625(13) 0.0229(5) Uani 1 1 d . . . . .
H26A H 0.278939 -0.396718 -0.109569 0.027 Uiso 1 1 calc R U . . .
H26B H 0.378555 -0.462660 -0.101465 0.027 Uiso 1 1 calc R U . . .
C27 C 0.5550(4) -0.36832(16) -0.35769(16) 0.0307(6) Uani 1 1 d . . . . .
H27 H 0.492310 -0.344403 -0.389419 0.037 Uiso 1 1 calc R U . . .
C28 C 0.6925(4) -0.3796(2) -0.37093(19) 0.0410(8) Uani 1 1 d . . . . .
H28 H 0.723331 -0.364358 -0.411236 0.049 Uiso 1 1 calc R U . . .
C29 C 0.7838(4) -0.4134(2) -0.3247(2) 0.0441(8) Uani 1 1 d . . . . .
H29 H 0.879597 -0.421312 -0.332287 0.053 Uiso 1 1 calc R U . . .
C30 C 0.7349(4) -0.43586(18) -0.26659(17) 0.0343(7) Uani 1 1 d . . . . .
H30 H 0.796334 -0.459570 -0.234099 0.041 Uiso 1 1 calc R U . . .
C31 C 0.5952(3) -0.42300(14) -0.25710(14) 0.0226(5) Uani 1 1 d . . . . .
C32 C 0.5309(3) -0.44842(14) -0.19738(14) 0.0220(5) Uani 1 1 d . . . . .
H32A H 0.466706 -0.498021 -0.216963 0.026 Uiso 1 1 calc R U . . .
H32B H 0.613363 -0.455140 -0.158385 0.026 Uiso 1 1 calc R U . . .
C33 C 0.9290(4) 0.25851(19) 0.22319(16) 0.0340(7) Uani 1 1 d . . . . .
C34 C 1.0595(5) 0.2463(2) 0.1880(2) 0.0534(10) Uani 1 1 d . . . . .
H34A H 1.145221 0.239951 0.224572 0.080 Uiso 1 1 calc R U . . .
H34B H 1.085991 0.290110 0.167146 0.080 Uiso 1 1 calc R U . . .
H34C H 1.031409 0.200819 0.149466 0.080 Uiso 1 1 calc R U . . .
C35 C 0.5238(3) 0.17795(16) 0.24352(15) 0.0266(6) Uani 1 1 d . . . . .
C36 C 0.3983(4) 0.1299(2) 0.18331(19) 0.0448(8) Uani 1 1 d . . . . .
H36A H 0.305302 0.150641 0.183994 0.054 Uiso 1 1 calc R U . . .
H36B H 0.385432 0.077841 0.191097 0.054 Uiso 1 1 calc R U . . .
H36C H 0.423735 0.130201 0.136209 0.054 Uiso 1 1 calc R U . . .
C37 C 0.8650(3) 0.33729(14) 0.42512(14) 0.0221(5) Uani 1 1 d . . . . .
C38 C 0.9653(3) 0.38573(16) 0.49344(15) 0.0311(6) Uani 1 1 d . . . . .
H38A H 0.912413 0.425039 0.513652 0.047 Uiso 1 1 calc R U . . .
H38B H 1.055614 0.409424 0.481869 0.047 Uiso 1 1 calc R U . . .
H38C H 0.992929 0.354146 0.529070 0.047 Uiso 1 1 calc R U . . .
O7 O 0.1001(3) -0.61340(15) -0.02267(14) 0.0494(6) Uani 1 1 d . . . . .
C63 C 0.0583(4) -0.6874(2) -0.06604(18) 0.0425(8) Uani 1 1 d . . . . .
H63A H 0.146802 -0.707362 -0.078895 0.051 Uiso 1 1 calc R U . . .
H63B H -0.014723 -0.687058 -0.111358 0.051 Uiso 1 1 calc R U . . .
C64 C -0.0105(4) -0.73554(18) -0.02061(19) 0.0385(7) Uani 1 1 d . . . . .
H64A H -0.082643 -0.779012 -0.051293 0.046 Uiso 1 1 calc R U . . .
H64B H 0.066541 -0.754126 0.012883 0.046 Uiso 1 1 calc R U . . .
C65 C -0.0875(3) -0.67889(19) 0.02005(17) 0.0351(7) Uani 1 1 d . . . . .
H65A H -0.184707 -0.673809 -0.010088 0.042 Uiso 1 1 calc R U . . .
H65B H -0.103294 -0.693242 0.065729 0.042 Uiso 1 1 calc R U . . .
C66 C 0.0226(4) -0.60702(19) 0.03491(18) 0.0414(8) Uani 1 1 d . . . . .
H66A H -0.030272 -0.562558 0.035866 0.050 Uiso 1 1 calc R U . . .
H66B H 0.093427 -0.601281 0.082305 0.050 Uiso 1 1 calc R U . . .
O8 O 1.0761(13) -0.0116(5) 0.0592(6) 0.111(3) Uani 0.5 1 d D U P A -1
C67 C 1.0335(15) 0.0597(6) 0.0638(9) 0.097(4) Uani 0.5 1 d D U P A -1
H67A H 1.119321 0.100204 0.086122 0.116 Uiso 0.5 1 calc R U P A -1
H67B H 0.954360 0.065065 0.091301 0.116 Uiso 0.5 1 calc R U P A -1
C68 C 0.975(4) 0.0594(11) -0.0173(12) 0.213(10) Uani 0.5 1 d D U P A -1
H68A H 1.056179 0.077144 -0.039667 0.255 Uiso 0.5 1 calc R U P A -1
H68B H 0.895432 0.091370 -0.024368 0.255 Uiso 0.5 1 calc R U P A -1
C69 C 0.912(3) -0.0252(13) -0.0490(13) 0.211(12) Uani 0.5 1 d D U P A -1
H69A H 0.819615 -0.041434 -0.033975 0.253 Uiso 0.5 1 calc R U P A -1
H69B H 0.895231 -0.037290 -0.102595 0.253 Uiso 0.5 1 calc R U P A -1
C70 C 1.045(2) -0.0586(7) -0.0123(6) 0.104(4) Uani 0.5 1 d D U P A -1
H70A H 1.017007 -0.112534 -0.011312 0.125 Uiso 0.5 1 calc R U P A -1
H70B H 1.130041 -0.052730 -0.035827 0.125 Uiso 0.5 1 calc R U P A -1
C39 C 0.5055(3) -0.31008(15) 0.33270(14) 0.0236(5) Uani 1 1 d . . . . .
C40 C 0.3976(3) -0.28961(16) 0.37109(14) 0.0265(6) Uani 1 1 d . . . . .
H40 H 0.348988 -0.247987 0.361113 0.032 Uiso 1 1 calc R U . . .
C41 C 0.3584(3) -0.32783(18) 0.42337(15) 0.0316(6) Uani 1 1 d . . . . .
H41 H 0.285202 -0.311773 0.448363 0.038 Uiso 1 1 calc R U . . .
C42 C 0.4265(4) -0.38927(18) 0.43888(16) 0.0377(7) Uani 1 1 d . . . . .
H42 H 0.399678 -0.415748 0.474094 0.045 Uiso 1 1 calc R U . . .
C43 C 0.5341(4) -0.41144(16) 0.40222(16) 0.0362(7) Uani 1 1 d . . . . .
H43 H 0.581669 -0.453265 0.412481 0.043 Uiso 1 1 calc R U . . .
C44 C 0.5725(3) -0.37274(16) 0.35059(15) 0.0291(6) Uani 1 1 d . . . . .
H44 H 0.646638 -0.388944 0.326302 0.035 Uiso 1 1 calc R U . . .
C45 C 0.7266(3) -0.24316(14) 0.27987(15) 0.0247(5) Uani 1 1 d . . . . .
C46 C 0.8307(3) -0.24085(16) 0.34484(16) 0.0311(6) Uani 1 1 d . . . . .
H46 H 0.796950 -0.259327 0.383061 0.037 Uiso 1 1 calc R U . . .
C47 C 0.9816(3) -0.21256(18) 0.3555(2) 0.0384(7) Uani 1 1 d . . . . .
H47 H 1.047639 -0.212022 0.400500 0.046 Uiso 1 1 calc R U . . .
C48 C 1.0360(3) -0.18541(18) 0.3017(2) 0.0401(8) Uani 1 1 d . . . . .
H48 H 1.139190 -0.167010 0.308753 0.048 Uiso 1 1 calc R U . . .
C49 C 0.9372(3) -0.18550(17) 0.23710(19) 0.0353(7) Uani 1 1 d . . . . .
H49 H 0.972396 -0.166930 0.199271 0.042 Uiso 1 1 calc R U . . .
C50 C 0.7863(3) -0.21274(16) 0.22742(16) 0.0298(6) Uani 1 1 d . . . . .
H50 H 0.720472 -0.210631 0.183148 0.036 Uiso 1 1 calc R U . . .
C51 C 0.4655(3) -0.19714(14) 0.25712(14) 0.0225(5) Uani 1 1 d . . . . .
C52 C 0.3689(3) -0.18947(16) 0.19369(16) 0.0281(6) Uani 1 1 d . . . . .
H52 H 0.342842 -0.230866 0.153568 0.034 Uiso 1 1 calc R U . . .
C53 C 0.3092(4) -0.12322(17) 0.18715(18) 0.0351(7) Uani 1 1 d . . . . .
H53 H 0.243741 -0.120149 0.143096 0.042 Uiso 1 1 calc R U . . .
C54 C 0.3451(3) -0.06177(16) 0.24479(18) 0.0342(7) Uani 1 1 d . . . . .
H54 H 0.303731 -0.016768 0.240639 0.041 Uiso 1 1 calc R U . . .
C55 C 0.4416(3) -0.06671(16) 0.30825(17) 0.0324(6) Uani 1 1 d . . . . .
H55 H 0.468146 -0.024788 0.347859 0.039 Uiso 1 1 calc R U . . .
C56 C 0.4999(3) -0.13332(15) 0.31397(15) 0.0272(6) Uani 1 1 d . . . . .
H56 H 0.565649 -0.135798 0.358130 0.033 Uiso 1 1 calc R U . . .
C57 C 0.4791(3) -0.33775(14) 0.19179(14) 0.0212(5) Uani 1 1 d . . . . .
C58 C 0.5539(3) -0.35994(14) 0.13717(14) 0.0238(5) Uani 1 1 d . . . . .
H58 H 0.655429 -0.338806 0.143517 0.029 Uiso 1 1 calc R U . . .
C59 C 0.4845(3) -0.41227(15) 0.07333(14) 0.0255(6) Uani 1 1 d . . . . .
H59 H 0.539254 -0.425902 0.037484 0.031 Uiso 1 1 calc R U . . .
C60 C 0.3365(3) -0.44431(15) 0.06207(14) 0.0257(6) Uani 1 1 d . . . . .
H60 H 0.288959 -0.479328 0.018546 0.031 Uiso 1 1 calc R U . . .
C61 C 0.2588(3) -0.42436(15) 0.11546(14) 0.0246(5) Uani 1 1 d . . . . .
H61 H 0.157460 -0.445963 0.108824 0.030 Uiso 1 1 calc R U . . .
C62 C 0.3297(3) -0.37267(15) 0.17873(14) 0.0226(5) Uani 1 1 d . . . . .
H62 H 0.274773 -0.360318 0.214820 0.027 Uiso 1 1 calc R U . . .
B1 B 0.5460(3) -0.27244(16) 0.26620(16) 0.0215(6) Uani 1 1 d . . . . .

loop_
_atom_site_aniso_label
_atom_site_aniso_U_11
_atom_site_aniso_U_22
_atom_site_aniso_U_33
_atom_site_aniso_U_23
_atom_site_aniso_U_13
_atom_site_aniso_U_12
Mn1 0.0214(2) 0.0209(2) 0.0205(2) 0.00057(14) 0.00636(15) 0.00067(15)
Mn2 0.0216(2) 0.0186(2) 0.0187(2) 0.00363(14) 0.00322(15) 0.00404(15)
O1 0.0423(13) 0.0558(14) 0.0361(12) 0.0278(11) 0.0201(10) 0.0214(11)
O2 0.0335(11) 0.0359(11) 0.0293(10) 0.0112(8) 0.0118(9) 0.0160(9)
O3 0.0282(10) 0.0320(10) 0.0284(10) 0.0110(8) 0.0032(8) -0.0011(8)
O4 0.0389(12) 0.0183(9) 0.0460(13) 0.0042(9) 0.0002(10) 0.0015(8)
O5 0.0384(11) 0.0198(9) 0.0229(9) 0.0024(7) 0.0103(8) 0.0017(8)
O6 0.0419(12) 0.0271(10) 0.0205(9) 0.0064(8) -0.0027(8) 0.0043(9)
N1 0.0223(11) 0.0208(10) 0.0303(12) 0.0054(9) 0.0061(9) 0.0013(8)
N2 0.0250(12) 0.0241(11) 0.0237(11) 0.0038(9) 0.0033(9) 0.0046(9)
N3 0.0305(13) 0.0260(12) 0.0380(14) -0.0074(10) 0.0146(11) -0.0032(10)
N4 0.0232(11) 0.0201(10) 0.0200(10) 0.0035(8) 0.0040(9) 0.0011(8)
N5 0.0279(12) 0.0206(10) 0.0237(11) 0.0059(8) 0.0093(9) 0.0067(9)
N6 0.0218(11) 0.0173(9) 0.0167(10) 0.0016(8) 0.0031(8) 0.0009(8)
C1 0.0318(15) 0.0316(14) 0.0230(13) 0.0046(11) 0.0038(11) -0.0010(12)
C2 0.065(2) 0.0446(19) 0.0301(16) 0.0106(14) 0.0118(16) -0.0107(17)
C3 0.066(2) 0.046(2) 0.0394(19) 0.0206(16) 0.0016(18) -0.0089(18)
C4 0.0409(18) 0.0245(14) 0.058(2) 0.0165(14) -0.0056(16) -0.0030(13)
C5 0.0236(14) 0.0233(13) 0.0460(17) 0.0048(12) 0.0065(13) -0.0036(11)
C6 0.0455(19) 0.0240(14) 0.053(2) 0.0065(13) 0.0187(16) 0.0051(13)
C7 0.0324(16) 0.0311(14) 0.0257(14) 0.0054(11) -0.0018(12) 0.0081(12)
C8 0.0320(16) 0.0339(16) 0.0403(17) 0.0066(13) -0.0074(13) 0.0063(13)
C9 0.0222(15) 0.0359(16) 0.062(2) 0.0108(15) 0.0000(14) 0.0061(12)
C10 0.0287(16) 0.0298(15) 0.0530(19) 0.0063(13) 0.0133(14) 0.0085(12)
C11 0.0273(14) 0.0214(12) 0.0340(15) 0.0075(11) 0.0097(12) 0.0051(10)
C12 0.0288(15) 0.0280(14) 0.0404(17) -0.0067(12) 0.0158(13) 0.0012(12)
C13 0.0370(17) 0.0282(14) 0.0379(17) -0.0033(12) 0.0056(14) -0.0014(12)
C14 0.0307(16) 0.0242(14) 0.0513(19) -0.0004(13) 0.0062(14) 0.0017(12)
C15 0.047(2) 0.0357(17) 0.0366(17) 0.0009(13) 0.0047(15) 0.0044(14)
C16 0.052(2) 0.0366(17) 0.0435(19) -0.0047(14) 0.0031(16) 0.0068(15)
C17 0.0431(18) 0.0264(14) 0.0296(15) -0.0026(11) 0.0079(13) 0.0049(12)
C18 0.0357(16) 0.0235(13) 0.0357(16) -0.0051(11) 0.0067(13) -0.0026(12)
C19 0.0268(14) 0.0258(13) 0.0221(12) -0.0015(10) 0.0041(11) 0.0047(11)
C20 0.0232(13) 0.0185(11) 0.0219(12) 0.0019(9) 0.0009(10) 0.0005(10)
C21 0.0251(14) 0.0246(13) 0.0217(12) 0.0021(10) 0.0007(10) 0.0012(10)
C22 0.0232(14) 0.0254(13) 0.0297(14) 0.0008(11) 0.0021(11) -0.0037(10)
C23 0.0219(13) 0.0245(13) 0.0350(15) 0.0057(11) 0.0076(11) -0.0024(10)
C24 0.0253(14) 0.0247(13) 0.0267(13) 0.0078(10) 0.0086(11) 0.0032(10)
C25 0.0222(13) 0.0194(11) 0.0194(12) 0.0035(9) 0.0063(10) 0.0029(9)
C26 0.0271(14) 0.0235(12) 0.0176(11) 0.0053(9) 0.0052(10) -0.0001(10)
C27 0.0397(17) 0.0313(14) 0.0281(14) 0.0124(11) 0.0138(12) 0.0136(12)
C28 0.047(2) 0.0484(19) 0.0434(18) 0.0242(15) 0.0279(16) 0.0199(16)
C29 0.0370(18) 0.059(2) 0.052(2) 0.0242(17) 0.0260(16) 0.0225(16)
C30 0.0355(17) 0.0406(16) 0.0338(15) 0.0138(13) 0.0125(13) 0.0166(13)
C31 0.0280(14) 0.0188(11) 0.0215(12) 0.0031(9) 0.0054(10) 0.0069(10)
C32 0.0281(14) 0.0174(11) 0.0215(12) 0.0051(9) 0.0053(10) 0.0062(10)
C33 0.0377(17) 0.0456(17) 0.0289(15) 0.0167(13) 0.0156(13) 0.0202(14)
C34 0.059(2) 0.066(2) 0.057(2) 0.030(2) 0.034(2) 0.035(2)
C35 0.0227(13) 0.0285(13) 0.0293(14) 0.0085(11) 0.0073(11) 0.0003(11)
C36 0.047(2) 0.0399(18) 0.0403(18) 0.0111(14) -0.0032(15) -0.0042(15)
C37 0.0251(13) 0.0216(12) 0.0195(12) 0.0023(9) 0.0066(10) 0.0030(10)
C38 0.0386(16) 0.0267(13) 0.0218(13) 0.0015(10) -0.0009(12) -0.0024(12)
O7 0.0474(14) 0.0532(15) 0.0436(14) 0.0133(11) 0.0101(11) -0.0141(12)
C63 0.047(2) 0.053(2) 0.0347(17) 0.0132(15) 0.0173(15) 0.0166(16)
C64 0.0409(18) 0.0344(16) 0.0418(17) 0.0123(13) 0.0078(14) 0.0079(13)
C65 0.0286(15) 0.0481(18) 0.0359(16) 0.0203(14) 0.0101(13) 0.0129(13)
C66 0.0437(19) 0.0393(17) 0.0345(17) 0.0013(13) -0.0020(14) 0.0077(14)
O8 0.117(7) 0.065(5) 0.121(6) -0.018(5) -0.018(6) 0.029(5)
C67 0.075(7) 0.051(5) 0.136(11) -0.019(6) -0.017(7) 0.020(5)
C68 0.27(2) 0.122(12) 0.186(15) 0.016(13) -0.078(17) 0.025(14)
C69 0.228(19) 0.143(16) 0.168(16) -0.035(14) -0.092(15) -0.013(14)
C70 0.191(13) 0.067(6) 0.046(5) 0.015(4) 0.031(7) -0.029(7)
C39 0.0217(13) 0.0220(12) 0.0213(12) -0.0031(9) 0.0014(10) -0.0032(10)
C40 0.0215(13) 0.0326(14) 0.0225(13) 0.0020(11) 0.0047(10) -0.0026(11)
C41 0.0276(15) 0.0393(16) 0.0226(13) 0.0013(11) 0.0053(11) -0.0088(12)
C42 0.0483(19) 0.0324(15) 0.0252(14) 0.0056(12) 0.0034(13) -0.0146(13)
C43 0.0494(19) 0.0226(13) 0.0301(15) 0.0041(11) -0.0010(14) -0.0017(13)
C44 0.0314(15) 0.0252(13) 0.0266(13) 0.0007(10) 0.0028(11) 0.0015(11)
C45 0.0241(13) 0.0196(12) 0.0288(13) -0.0022(10) 0.0092(11) 0.0022(10)
C46 0.0263(15) 0.0298(14) 0.0320(15) -0.0020(11) 0.0044(12) -0.0012(11)
C47 0.0254(15) 0.0346(16) 0.0487(19) 0.0011(14) 0.0021(14) -0.0008(12)
C48 0.0230(15) 0.0294(15) 0.061(2) -0.0044(14) 0.0109(14) -0.0046(12)
C49 0.0328(16) 0.0262(14) 0.0476(18) 0.0000(12) 0.0202(14) -0.0019(12)
C50 0.0273(15) 0.0275(14) 0.0318(14) -0.0010(11) 0.0088(12) -0.0012(11)
C51 0.0209(13) 0.0201(12) 0.0264(13) 0.0016(10) 0.0099(10) -0.0008(9)
C52 0.0297(15) 0.0241(13) 0.0288(14) 0.0016(10) 0.0062(11) 0.0038(11)
C53 0.0336(16) 0.0308(15) 0.0410(17) 0.0081(13) 0.0065(13) 0.0078(12)
C54 0.0329(16) 0.0241(14) 0.0492(18) 0.0056(12) 0.0165(14) 0.0086(12)
C55 0.0343(16) 0.0215(13) 0.0411(16) -0.0028(11) 0.0179(13) 0.0002(11)
C56 0.0274(14) 0.0244(13) 0.0281(14) -0.0007(10) 0.0094(11) 0.0000(11)
C57 0.0217(13) 0.0189(11) 0.0233(12) 0.0035(9) 0.0055(10) 0.0045(9)
C58 0.0250(13) 0.0222(12) 0.0243(13) 0.0033(10) 0.0074(10) 0.0035(10)
C59 0.0346(15) 0.0240(12) 0.0199(12) 0.0039(10) 0.0086(11) 0.0091(11)
C60 0.0347(15) 0.0226(12) 0.0169(12) 0.0028(9) -0.0004(11) 0.0053(11)
C61 0.0234(13) 0.0215(12) 0.0258(13) 0.0042(10) -0.0003(10) 0.0017(10)
C62 0.0239(13) 0.0244(12) 0.0193(12) 0.0009(10) 0.0061(10) 0.0057(10)
B1 0.0227(14) 0.0201(13) 0.0212(13) -0.0003(10) 0.0088(11) 0.0010(11)

loop_
_atom_type_symbol
_atom_type_description
_atom_type_scat_dispersion_real
_atom_type_scat_dispersion_imag
_atom_type_scat_source
C C 0.0033 0.0016 'International Tables Vol C Tables 4.2.6.8 and 6.1.1.4'
H H 0.0000 0.0000 'International Tables Vol C Tables 4.2.6.8 and 6.1.1.4'
B B 0.0013 0.0007 'International Tables Vol C Tables 4.2.6.8 and 6.1.1.4'
Mn Mn 0.3368 0.7283 'International Tables Vol C Tables 4.2.6.8 and 6.1.1.4'
N N 0.0061 0.0033 'International Tables Vol C Tables 4.2.6.8 and 6.1.1.4'
O O 0.0106 0.0060 'International Tables Vol C Tables 4.2.6.8 and 6.1.1.4'

loop_
_geom_angle_atom_site_label_1
_geom_angle_atom_site_label_2
_geom_angle_atom_site_label_3
_geom_angle
_geom_angle_site_symmetry_1
_geom_angle_site_symmetry_3
_geom_angle_publ_flag
O1 Mn1 O3 99.68(9) . . ?
O1 Mn1 O5 100.64(9) . . ?
O1 Mn1 N1 162.88(9) . . ?
O1 Mn1 N2 83.09(9) . . ?
O1 Mn1 N3 91.22(9) . . ?
O3 Mn1 O5 104.96(8) . . ?
O3 Mn1 N1 90.25(8) . . ?
O3 Mn1 N2 164.64(8) . . ?
O3 Mn1 N3 95.61(9) . . ?
O5 Mn1 N1 90.09(8) . . ?
O5 Mn1 N2 89.23(8) . . ?
O5 Mn1 N3 154.00(9) . . ?
N1 Mn1 N2 83.75(8) . . ?
N1 Mn1 N3 73.84(9) . . ?
N2 Mn1 N3 69.15(8) . . ?
O2 Mn2 N4 84.22(8) . 2_655 ?
O2 Mn2 N5 168.08(8) . 2_655 ?
O2 Mn2 N6 94.94(8) . 2_655 ?
O4 Mn2 O2 94.02(9) . . ?
O4 Mn2 N4 163.57(8) . 2_655 ?
O4 Mn2 N5 82.28(8) . 2_655 ?
O4 Mn2 N6 93.19(8) . 2_655 ?
O6 Mn2 O2 100.10(8) . . ?
O6 Mn2 O4 109.64(8) . . ?
O6 Mn2 N4 86.73(8) . 2_655 ?
O6 Mn2 N5 91.81(8) . 2_655 ?
O6 Mn2 N6 151.47(7) . 2_655 ?
N4 Mn2 N6 70.75(7) 2_655 2_655 ?
N5 Mn2 N4 96.10(8) 2_655 2_655 ?
N5 Mn2 N6 74.05(8) 2_655 2_655 ?
C33 O1 Mn1 162.1(2) . . ?
C33 O2 Mn2 123.91(19) . . ?
C35 O3 Mn1 125.32(17) . . ?
C35 O4 Mn2 156.3(2) . . ?
C37 O5 Mn1 132.27(17) . . ?
C37 O6 Mn2 142.41(18) . . ?
C1 N1 Mn1 123.48(19) . . ?
C1 N1 C5 117.8(3) . . ?
C5 N1 Mn1 118.7(2) . . ?
C7 N2 Mn1 124.97(19) . . ?
C11 N2 Mn1 114.08(18) . . ?
C11 N2 C7 118.6(2) . . ?
C6 N3 Mn1 108.75(17) . . ?
C12 N3 Mn1 103.22(16) . . ?
C12 N3 C6 109.4(3) . . ?
C13 N3 Mn1 117.4(2) . . ?
C13 N3 C6 105.9(2) . . ?
C13 N3 C12 112.0(2) . . ?
C21 N4 Mn2 126.44(17) . 2_655 ?
C21 N4 C25 118.1(2) . . ?
C25 N4 Mn2 114.82(16) . 2_655 ?
C27 N5 Mn2 123.16(18) . 2_655 ?
C31 N5 Mn2 117.37(17) . 2_655 ?
C31 N5 C27 118.2(2) . . ?
C20 N6 Mn2 116.79(15) . 2_655 ?
C20 N6 C32 107.7(2) . . ?
C26 N6 Mn2 105.02(15) . 2_655 ?
C26 N6 C20 111.52(19) . . ?
C26 N6 C32 109.50(19) . . ?
C32 N6 Mn2 106.00(14) . 2_655 ?
N1 C1 H1 118.0 . . ?
N1 C1 C2 124.0(3) . . ?
C2 C1 H1 118.0 . . ?
C1 C2 H2 121.1 . . ?
C1 C2 C3 117.8(3) . . ?
C3 C2 H2 121.1 . . ?
C2 C3 H3 120.2 . . ?
C4 C3 C2 119.5(3) . . ?
C4 C3 H3 120.2 . . ?
C3 C4 H4 120.2 . . ?
C3 C4 C5 119.6(3) . . ?
C5 C4 H4 120.2 . . ?
N1 C5 C4 121.2(3) . . ?
N1 C5 C6 119.1(3) . . ?
C4 C5 C6 119.4(3) . . ?
N3 C6 H6A 108.7 . . ?
N3 C6 H6B 108.7 . . ?
C5 C6 N3 114.4(3) . . ?
C5 C6 H6A 108.7 . . ?
C5 C6 H6B 108.7 . . ?
H6A C6 H6B 107.6 . . ?
N2 C7 H7 118.4 . . ?
N2 C7 C8 123.1(3) . . ?
C8 C7 H7 118.4 . . ?
C7 C8 H8 121.1 . . ?
C7 C8 C9 117.9(3) . . ?
C9 C8 H8 121.0 . . ?
C8 C9 H9 120.3 . . ?
C10 C9 C8 119.5(3) . . ?
C10 C9 H9 120.3 . . ?
C9 C10 H10 120.4 . . ?
C9 C10 C11 119.3(3) . . ?
C11 C10 H10 120.4 . . ?
N2 C11 C10 121.4(3) . . ?
N2 C11 C12 116.4(2) . . ?
C10 C11 C12 122.2(3) . . ?
N3 C12 C11 110.8(2) . . ?
N3 C12 H12A 109.5 . . ?
N3 C12 H12B 109.5 . . ?
C11 C12 H12A 109.5 . . ?
C11 C12 H12B 109.5 . . ?
H12A C12 H12B 108.1 . . ?
N3 C13 H13A 108.7 . . ?
N3 C13 H13B 108.7 . . ?
N3 C13 C14 114.1(3) . . ?
H13A C13 H13B 107.6 . . ?
C14 C13 H13A 108.7 . . ?
C14 C13 H13B 108.7 . . ?
C13 C14 H14A 109.5 . . ?
C13 C14 H14B 109.5 . . ?
C13 C14 C15 110.9(3) . . ?
H14A C14 H14B 108.0 . . ?
C15 C14 H14A 109.5 . . ?
C15 C14 H14B 109.5 . . ?
C14 C15 H15A 108.9 . . ?
C14 C15 H15B 108.9 . . ?
H15A C15 H15B 107.7 . . ?
C16 C15 C14 113.4(3) . . ?
C16 C15 H15A 108.9 . . ?
C16 C15 H15B 108.9 . . ?
C15 C16 H16A 108.8 . . ?
C15 C16 H16B 108.8 . . ?
C15 C16 C17 113.9(3) . . ?
H16A C16 H16B 107.7 . . ?
C17 C16 H16A 108.8 . . ?
C17 C16 H16B 108.8 . . ?
C16 C17 H17A 109.6 . . ?
C16 C17 H17B 109.6 . . ?
H17A C17 H17B 108.1 . . ?
C18 C17 C16 110.4(3) . . ?
C18 C17 H17A 109.6 . . ?
C18 C17 H17B 109.6 . . ?
C17 C18 H18A 108.6 . . ?
C17 C18 H18B 108.6 . . ?
C17 C18 C19 114.6(3) . . ?
H18A C18 H18B 107.6 . . ?
C19 C18 H18A 108.6 . . ?
C19 C18 H18B 108.6 . . ?
C18 C19 H19A 109.5 . . ?
C18 C19 H19B 109.5 . . ?
C18 C19 C20 110.7(2) . . ?
H19A C19 H19B 108.1 . . ?
C20 C19 H19A 109.5 . . ?
C20 C19 H19B 109.5 . . ?
N6 C20 C19 115.1(2) . . ?
N6 C20 H20A 108.5 . . ?
N6 C20 H20B 108.5 . . ?
C19 C20 H20A 108.5 . . ?
C19 C20 H20B 108.5 . . ?
H20A C20 H20B 107.5 . . ?
N4 C21 H21 118.3 . . ?
N4 C21 C22 123.3(3) . . ?
C22 C21 H21 118.3 . . ?
C21 C22 H22 120.8 . . ?
C21 C22 C23 118.3(3) . . ?
C23 C22 H22 120.8 . . ?
C22 C23 H23 120.5 . . ?
C24 C23 C22 119.1(2) . . ?
C24 C23 H23 120.5 . . ?
C23 C24 H24 120.5 . . ?
C23 C24 C25 118.9(2) . . ?
C25 C24 H24 120.5 . . ?
N4 C25 C24 122.2(2) . . ?
N4 C25 C26 116.9(2) . . ?
C24 C25 C26 120.9(2) . . ?
N6 C26 C25 111.4(2) . . ?
N6 C26 H26A 109.3 . . ?
N6 C26 H26B 109.3 . . ?
C25 C26 H26A 109.3 . . ?
C25 C26 H26B 109.3 . . ?
H26A C26 H26B 108.0 . . ?
N5 C27 H27 118.5 . . ?
N5 C27 C28 122.9(3) . . ?
C28 C27 H27 118.5 . . ?
C27 C28 H28 120.7 . . ?
C29 C28 C27 118.6(3) . . ?
C29 C28 H28 120.7 . . ?
C28 C29 H29 120.3 . . ?
C28 C29 C30 119.4(3) . . ?
C30 C29 H29 120.3 . . ?
C29 C30 H30 120.7 . . ?
C31 C30 C29 118.6(3) . . ?
C31 C30 H30 120.7 . . ?
N5 C31 C30 122.2(2) . . ?
N5 C31 C32 115.6(2) . . ?
C30 C31 C32 122.1(2) . . ?
N6 C32 C31 112.6(2) . . ?
N6 C32 H32A 109.1 . . ?
N6 C32 H32B 109.1 . . ?
C31 C32 H32A 109.1 . . ?
C31 C32 H32B 109.1 . . ?
H32A C32 H32B 107.8 . . ?
O1 C33 O2 125.8(3) . . ?
O1 C33 C34 116.6(3) . . ?
O2 C33 C34 117.5(3) . . ?
C33 C34 H34A 109.5 . . ?
C33 C34 H34B 109.5 . . ?
C33 C34 H34C 109.5 . . ?
H34A C34 H34B 109.5 . . ?
H34A C34 H34C 109.5 . . ?
H34B C34 H34C 109.5 . . ?
O3 C35 C36 115.6(3) . . ?
O4 C35 O3 126.2(3) . . ?
O4 C35 C36 117.9(3) . . ?
C35 C36 H36A 109.5 . . ?
C35 C36 H36B 109.5 . . ?
C35 C36 H36C 109.5 . . ?
H36A C36 H36B 109.5 . . ?
H36A C36 H36C 109.5 . . ?
H36B C36 H36C 109.5 . . ?
O5 C37 C38 117.8(2) . . ?
O6 C37 O5 125.8(2) . . ?
O6 C37 C38 116.4(2) . . ?
C37 C38 H38A 109.5 . . ?
C37 C38 H38B 109.5 . . ?
C37 C38 H38C 109.5 . . ?
H38A C38 H38B 109.5 . . ?
H38A C38 H38C 109.5 . . ?
H38B C38 H38C 109.5 . . ?
C63 O7 C66 109.1(2) . . ?
O7 C63 H63A 110.5 . . ?
O7 C63 H63B 110.5 . . ?
O7 C63 C64 106.2(3) . . ?
H63A C63 H63B 108.7 . . ?
C64 C63 H63A 110.5 . . ?
C64 C63 H63B 110.5 . . ?
C63 C64 H64A 111.6 . . ?
C63 C64 H64B 111.6 . . ?
H64A C64 H64B 109.4 . . ?
C65 C64 C63 100.8(3) . . ?
C65 C64 H64A 111.6 . . ?
C65 C64 H64B 111.6 . . ?
C64 C65 H65A 111.3 . . ?
C64 C65 H65B 111.3 . . ?
H65A C65 H65B 109.2 . . ?
C66 C65 C64 102.2(3) . . ?
C66 C65 H65A 111.3 . . ?
C66 C65 H65B 111.3 . . ?
O7 C66 C65 106.5(3) . . ?
O7 C66 H66A 110.4 . . ?
O7 C66 H66B 110.4 . . ?
C65 C66 H66A 110.4 . . ?
C65 C66 H66B 110.4 . . ?
H66A C66 H66B 108.6 . . ?
C67 O8 C70 116.4(11) . . ?
O8 C67 H67A 111.7 . . ?
O8 C67 H67B 111.7 . . ?
O8 C67 C68 100.3(10) . . ?
H67A C67 H67B 109.5 . . ?
C68 C67 H67A 111.7 . . ?
C68 C67 H67B 111.7 . . ?
C67 C68 H68A 111.3 . . ?
C67 C68 H68B 111.3 . . ?
C67 C68 C69 102.5(12) . . ?
H68A C68 H68B 109.2 . . ?
C69 C68 H68A 111.3 . . ?
C69 C68 H68B 111.3 . . ?
C68 C69 H69A 112.2 . . ?
C68 C69 H69B 112.2 . . ?
H69A C69 H69B 109.8 . . ?
C70 C69 C68 97.8(12) . . ?
C70 C69 H69A 112.2 . . ?
C70 C69 H69B 112.2 . . ?
O8 C70 C69 99.6(11) . . ?
O8 C70 H70A 111.8 . . ?
O8 C70 H70B 111.8 . . ?
C69 C70 H70A 111.8 . . ?
C69 C70 H70B 111.8 . . ?
H70A C70 H70B 109.6 . . ?
C40 C39 C44 115.2(3) . . ?
C40 C39 B1 125.1(2) . . ?
C44 C39 B1 119.5(2) . . ?
C39 C40 H40 118.6 . . ?
C41 C40 C39 122.8(3) . . ?
C41 C40 H40 118.6 . . ?
C40 C41 H41 119.9 . . ?
C42 C41 C40 120.1(3) . . ?
C42 C41 H41 119.9 . . ?
C41 C42 H42 120.5 . . ?
C43 C42 C41 119.1(3) . . ?
C43 C42 H42 120.5 . . ?
C42 C43 H43 119.9 . . ?
C42 C43 C44 120.3(3) . . ?
C44 C43 H43 119.9 . . ?
C39 C44 H44 118.7 . . ?
C43 C44 C39 122.6(3) . . ?
C43 C44 H44 118.7 . . ?
C46 C45 B1 124.4(2) . . ?
C50 C45 C46 114.4(3) . . ?
C50 C45 B1 121.0(2) . . ?
C45 C46 H46 118.6 . . ?
C47 C46 C45 122.7(3) . . ?
C47 C46 H46 118.6 . . ?
C46 C47 H47 119.6 . . ?
C48 C47 C46 120.8(3) . . ?
C48 C47 H47 119.6 . . ?
C47 C48 H48 120.7 . . ?
C47 C48 C49 118.5(3) . . ?
C49 C48 H48 120.7 . . ?
C48 C49 H49 119.9 . . ?
C48 C49 C50 120.2(3) . . ?
C50 C49 H49 119.9 . . ?
C45 C50 H50 118.4 . . ?
C49 C50 C45 123.2(3) . . ?
C49 C50 H50 118.4 . . ?
C52 C51 C56 115.6(2) . . ?
C52 C51 B1 124.2(2) . . ?
C56 C51 B1 120.0(2) . . ?
C51 C52 H52 118.8 . . ?
C53 C52 C51 122.3(3) . . ?
C53 C52 H52 118.8 . . ?
C52 C53 H53 119.9 . . ?
C54 C53 C52 120.2(3) . . ?
C54 C53 H53 119.9 . . ?
C53 C54 H54 120.3 . . ?
C55 C54 C53 119.3(3) . . ?
C55 C54 H54 120.3 . . ?
C54 C55 H55 120.1 . . ?
C54 C55 C56 119.8(3) . . ?
C56 C55 H55 120.1 . . ?
C51 C56 H56 118.6 . . ?
C55 C56 C51 122.8(3) . . ?
C55 C56 H56 118.6 . . ?
C58 C57 C62 115.3(2) . . ?
C58 C57 B1 126.4(2) . . ?
C62 C57 B1 118.2(2) . . ?
C57 C58 H58 118.8 . . ?
C57 C58 C59 122.3(3) . . ?
C59 C58 H58 118.8 . . ?
C58 C59 H59 119.7 . . ?
C60 C59 C58 120.5(2) . . ?
C60 C59 H59 119.7 . . ?
C59 C60 H60 120.6 . . ?
C59 C60 C61 118.9(2) . . ?
C61 C60 H60 120.6 . . ?
C60 C61 H61 120.1 . . ?
C60 C61 C62 119.9(3) . . ?
C62 C61 H61 120.1 . . ?
C57 C62 H62 118.5 . . ?
C61 C62 C57 123.1(2) . . ?
C61 C62 H62 118.5 . . ?
C39 B1 C45 111.8(2) . . ?
C39 B1 C51 112.3(2) . . ?
C39 B1 C57 105.8(2) . . ?
C45 B1 C57 113.4(2) . . ?
C51 B1 C45 105.4(2) . . ?
C51 B1 C57 108.3(2) . . ?

loop_
_geom_bond_atom_site_label_1
_geom_bond_atom_site_label_2
_geom_bond_distance
_geom_bond_site_symmetry_2
_geom_bond_publ_flag
Mn1 O1 2.095(2) . ?
Mn1 O3 2.116(2) . ?
Mn1 O5 2.1339(19) . ?
Mn1 N1 2.253(2) . ?
Mn1 N2 2.308(2) . ?
Mn1 N3 2.411(3) . ?
Mn2 O2 2.137(2) . ?
Mn2 O4 2.122(2) . ?
Mn2 O6 2.1176(19) . ?
Mn2 N4 2.319(2) 2_655 ?
Mn2 N5 2.268(2) 2_655 ?
Mn2 N6 2.381(2) 2_655 ?
O1 C33 1.251(4) . ?
O2 C33 1.260(4) . ?
O3 C35 1.258(3) . ?
O4 C35 1.229(3) . ?
O5 C37 1.264(3) . ?
O6 C37 1.252(3) . ?
N1 C1 1.333(4) . ?
N1 C5 1.346(4) . ?
N2 C7 1.344(4) . ?
N2 C11 1.343(4) . ?
N3 C6 1.506(4) . ?
N3 C12 1.475(4) . ?
N3 C13 1.470(4) . ?
N4 C21 1.342(3) . ?
N4 C25 1.343(3) . ?
N5 C27 1.343(3) . ?
N5 C31 1.342(3) . ?
N6 C20 1.487(3) . ?
N6 C26 1.470(3) . ?
N6 C32 1.487(3) . ?
C1 H1 0.9500 . ?
C1 C2 1.377(4) . ?
C2 H2 0.9500 . ?
C2 C3 1.379(6) . ?
C3 H3 0.9500 . ?
C3 C4 1.362(6) . ?
C4 H4 0.9500 . ?
C4 C5 1.396(4) . ?
C5 C6 1.475(5) . ?
C6 H6A 0.9900 . ?
C6 H6B 0.9900 . ?
C7 H7 0.9500 . ?
C7 C8 1.377(4) . ?
C8 H8 0.9500 . ?
C8 C9 1.387(5) . ?
C9 H9 0.9500 . ?
C9 C10 1.378(5) . ?
C10 H10 0.9500 . ?
C10 C11 1.387(4) . ?
C11 C12 1.505(4) . ?
C12 H12A 0.9900 . ?
C12 H12B 0.9900 . ?
C13 H13A 0.9900 . ?
C13 H13B 0.9900 . ?
C13 C14 1.494(5) . ?
C14 H14A 0.9900 . ?
C14 H14B 0.9900 . ?
C14 C15 1.556(4) . ?
C15 H15A 0.9900 . ?
C15 H15B 0.9900 . ?
C15 C16 1.526(5) . ?
C16 H16A 0.9900 . ?
C16 H16B 0.9900 . ?
C16 C17 1.560(4) . ?
C17 H17A 0.9900 . ?
C17 H17B 0.9900 . ?
C17 C18 1.521(4) . ?
C18 H18A 0.9900 . ?
C18 H18B 0.9900 . ?
C18 C19 1.521(4) . ?
C19 H19A 0.9900 . ?
C19 H19B 0.9900 . ?
C19 C20 1.526(4) . ?
C20 H20A 0.9900 . ?
C20 H20B 0.9900 . ?
C21 H21 0.9500 . ?
C21 C22 1.381(4) . ?
C22 H22 0.9500 . ?
C22 C23 1.388(4) . ?
C23 H23 0.9500 . ?
C23 C24 1.384(4) . ?
C24 H24 0.9500 . ?
C24 C25 1.393(3) . ?
C25 C26 1.506(3) . ?
C26 H26A 0.9900 . ?
C26 H26B 0.9900 . ?
C27 H27 0.9500 . ?
C27 C28 1.377(4) . ?
C28 H28 0.9500 . ?
C28 C29 1.371(5) . ?
C29 H29 0.9500 . ?
C29 C30 1.391(4) . ?
C30 H30 0.9500 . ?
C30 C31 1.381(4) . ?
C31 C32 1.509(4) . ?
C32 H32A 0.9900 . ?
C32 H32B 0.9900 . ?
C33 C34 1.518(5) . ?
C34 H34A 0.9800 . ?
C34 H34B 0.9800 . ?
C34 H34C 0.9800 . ?
C35 C36 1.527(4) . ?
C36 H36A 0.9800 . ?
C36 H36B 0.9800 . ?
C36 H36C 0.9800 . ?
C37 C38 1.512(4) . ?
C38 H38A 0.9800 . ?
C38 H38B 0.9800 . ?
C38 H38C 0.9800 . ?
O7 C63 1.422(4) . ?
O7 C66 1.430(4) . ?
C63 H63A 0.9900 . ?
C63 H63B 0.9900 . ?
C63 C64 1.514(5) . ?
C64 H64A 0.9900 . ?
C64 H64B 0.9900 . ?
C64 C65 1.513(5) . ?
C65 H65A 0.9900 . ?
C65 H65B 0.9900 . ?
C65 C66 1.510(5) . ?
C66 H66A 0.9900 . ?
C66 H66B 0.9900 . ?
O8 C67 1.390(10) . ?
O8 C70 1.441(11) . ?
C67 H67A 0.9900 . ?
C67 H67B 0.9900 . ?
C67 C68 1.540(13) . ?
C68 H68A 0.9900 . ?
C68 H68B 0.9900 . ?
C68 C69 1.550(13) . ?
C69 H69A 0.9900 . ?
C69 H69B 0.9900 . ?
C69 C70 1.527(13) . ?
C70 H70A 0.9900 . ?
C70 H70B 0.9900 . ?
C39 C40 1.402(4) . ?
C39 C44 1.416(4) . ?
C39 B1 1.635(4) . ?
C40 H40 0.9500 . ?
C40 C41 1.397(4) . ?
C41 H41 0.9500 . ?
C41 C42 1.389(5) . ?
C42 H42 0.9500 . ?
C42 C43 1.387(5) . ?
C43 H43 0.9500 . ?
C43 C44 1.389(4) . ?
C44 H44 0.9500 . ?
C45 C46 1.405(4) . ?
C45 C50 1.404(4) . ?
C45 B1 1.650(4) . ?
C46 H46 0.9500 . ?
C46 C47 1.394(4) . ?
C47 H47 0.9500 . ?
C47 C48 1.376(5) . ?
C48 H48 0.9500 . ?
C48 C49 1.385(5) . ?
C49 H49 0.9500 . ?
C49 C50 1.393(4) . ?
C50 H50 0.9500 . ?
C51 C52 1.396(4) . ?
C51 C56 1.407(4) . ?
C51 B1 1.648(4) . ?
C52 H52 0.9500 . ?
C52 C53 1.394(4) . ?
C53 H53 0.9500 . ?
C53 C54 1.388(4) . ?
C54 H54 0.9500 . ?
C54 C55 1.381(5) . ?
C55 H55 0.9500 . ?
C55 C56 1.392(4) . ?
C56 H56 0.9500 . ?
C57 C58 1.397(4) . ?
C57 C62 1.410(4) . ?
C57 B1 1.651(4) . ?
C58 H58 0.9500 . ?
C58 C59 1.401(4) . ?
C59 H59 0.9500 . ?
C59 C60 1.386(4) . ?
C60 H60 0.9500 . ?
C60 C61 1.388(4) . ?
C61 H61 0.9500 . ?
C61 C62 1.391(4) . ?
C62 H62 0.9500 . ?

loop_
_geom_torsion_atom_site_label_1
_geom_torsion_atom_site_label_2
_geom_torsion_atom_site_label_3
_geom_torsion_atom_site_label_4
_geom_torsion
_geom_torsion_site_symmetry_1
_geom_torsion_site_symmetry_2
_geom_torsion_site_symmetry_3
_geom_torsion_site_symmetry_4
_geom_torsion_publ_flag
Mn1 O1 C33 O2 -6.3(11) . . . . ?
Mn1 O1 C33 C34 170.4(6) . . . . ?
Mn1 O3 C35 O4 -26.7(4) . . . . ?
Mn1 O3 C35 C36 147.2(2) . . . . ?
Mn1 O5 C37 O6 43.4(4) . . . . ?
Mn1 O5 C37 C38 -137.7(2) . . . . ?
Mn1 N1 C1 C2 177.9(3) . . . . ?
Mn1 N1 C5 C4 -178.4(2) . . . . ?
Mn1 N1 C5 C6 6.8(4) . . . . ?
Mn1 N2 C7 C8 -158.8(2) . . . . ?
Mn1 N2 C11 C10 159.8(2) . . . . ?
Mn1 N2 C11 C12 -19.1(3) . . . . ?
Mn1 N3 C6 C5 24.7(3) . . . . ?
Mn1 N3 C12 C11 48.4(3) . . . . ?
Mn1 N3 C13 C14 57.7(3) . . . . ?
Mn2 O2 C33 O1 6.8(5) . . . . ?
Mn2 O2 C33 C34 -169.8(3) . . . . ?
Mn2 O4 C35 O3 8.5(8) . . . . ?
Mn2 O4 C35 C36 -165.2(4) . . . . ?
Mn2 O6 C37 O5 -4.8(5) . . . . ?
Mn2 O6 C37 C38 176.3(2) . . . . ?
Mn2 N4 C21 C22 -170.3(2) 2_655 . . . ?
Mn2 N4 C25 C24 170.7(2) 2_655 . . . ?
Mn2 N4 C25 C26 -9.8(3) 2_655 . . . ?
Mn2 N5 C27 C28 167.3(3) 2_655 . . . ?
Mn2 N5 C31 C30 -167.7(2) 2_655 . . . ?
Mn2 N5 C31 C32 14.7(3) 2_655 . . . ?
Mn2 N6 C20 C19 60.3(3) 2_655 . . . ?
Mn2 N6 C26 C25 46.8(2) 2_655 . . . ?
Mn2 N6 C32 C31 40.5(2) 2_655 . . . ?
N1 C1 C2 C3 1.5(5) . . . . ?
N1 C5 C6 N3 -22.3(4) . . . . ?
N2 C7 C8 C9 1.4(5) . . . . ?
N2 C11 C12 N3 -22.4(4) . . . . ?
N3 C13 C14 C15 -174.0(3) . . . . ?
N4 C21 C22 C23 -0.1(4) . . . . ?
N4 C25 C26 N6 -26.8(3) . . . . ?
N5 C27 C28 C29 -0.7(5) . . . . ?
N5 C31 C32 N6 -39.0(3) . . . . ?
C1 N1 C5 C4 2.4(4) . . . . ?
C1 N1 C5 C6 -172.4(3) . . . . ?
C1 C2 C3 C4 0.5(6) . . . . ?
C2 C3 C4 C5 -0.9(5) . . . . ?
C3 C4 C5 N1 -0.5(5) . . . . ?
C3 C4 C5 C6 174.3(3) . . . . ?
C4 C5 C6 N3 162.8(3) . . . . ?
C5 N1 C1 C2 -2.9(4) . . . . ?
C6 N3 C12 C11 -67.3(3) . . . . ?
C6 N3 C13 C14 179.3(3) . . . . ?
C7 N2 C11 C10 -3.6(4) . . . . ?
C7 N2 C11 C12 177.5(3) . . . . ?
C7 C8 C9 C10 -4.6(5) . . . . ?
C8 C9 C10 C11 3.8(5) . . . . ?
C9 C10 C11 N2 0.4(5) . . . . ?
C9 C10 C11 C12 179.2(3) . . . . ?
C10 C11 C12 N3 158.7(3) . . . . ?
C11 N2 C7 C8 2.7(4) . . . . ?
C12 N3 C6 C5 136.7(3) . . . . ?
C12 N3 C13 C14 -61.5(4) . . . . ?
C13 N3 C6 C5 -102.3(3) . . . . ?
C13 N3 C12 C11 175.6(3) . . . . ?
C13 C14 C15 C16 -67.9(4) . . . . ?
C14 C15 C16 C17 177.0(3) . . . . ?
C15 C16 C17 C18 173.9(3) . . . . ?
C16 C17 C18 C19 176.4(3) . . . . ?
C17 C18 C19 C20 174.6(2) . . . . ?
C18 C19 C20 N6 -176.8(2) . . . . ?
C20 N6 C26 C25 174.2(2) . . . . ?
C20 N6 C32 C31 -85.2(2) . . . . ?
C21 N4 C25 C24 -0.9(4) . . . . ?
C21 N4 C25 C26 178.6(2) . . . . ?
C21 C22 C23 C24 0.5(4) . . . . ?
C22 C23 C24 C25 -1.1(4) . . . . ?
C23 C24 C25 N4 1.3(4) . . . . ?
C23 C24 C25 C26 -178.1(2) . . . . ?
C24 C25 C26 N6 152.7(2) . . . . ?
C25 N4 C21 C22 0.2(4) . . . . ?
C26 N6 C20 C19 -60.5(3) . . . . ?
C26 N6 C32 C31 153.3(2) . . . . ?
C27 N5 C31 C30 0.1(4) . . . . ?
C27 N5 C31 C32 -177.6(2) . . . . ?
C27 C28 C29 C30 0.7(6) . . . . ?
C28 C29 C30 C31 -0.3(5) . . . . ?
C29 C30 C31 N5 -0.1(5) . . . . ?
C29 C30 C31 C32 177.4(3) . . . . ?
C30 C31 C32 N6 143.3(3) . . . . ?
C31 N5 C27 C28 0.3(4) . . . . ?
C32 N6 C20 C19 179.3(2) . . . . ?
C32 N6 C26 C25 -66.7(3) . . . . ?
O7 C63 C64 C65 34.9(3) . . . . ?
C63 O7 C66 C65 -7.2(4) . . . . ?
C63 C64 C65 C66 -37.8(3) . . . . ?
C64 C65 C66 O7 28.9(3) . . . . ?
C66 O7 C63 C64 -17.7(4) . . . . ?
O8 C67 C68 C69 32(2) . . . . ?
C67 O8 C70 C69 -26.0(19) . . . . ?
C67 C68 C69 C70 -47(3) . . . . ?
C68 C69 C70 O8 42(2) . . . . ?
C70 O8 C67 C68 -3.6(18) . . . . ?
C39 C40 C41 C42 -0.5(4) . . . . ?
C40 C39 C44 C43 0.2(4) . . . . ?
C40 C39 B1 C45 127.7(3) . . . . ?
C40 C39 B1 C51 9.5(3) . . . . ?
C40 C39 B1 C57 -108.4(3) . . . . ?
C40 C41 C42 C43 0.5(4) . . . . ?
C41 C42 C43 C44 -0.2(4) . . . . ?
C42 C43 C44 C39 -0.1(4) . . . . ?
C44 C39 C40 C41 0.1(4) . . . . ?
C44 C39 B1 C45 -58.2(3) . . . . ?
C44 C39 B1 C51 -176.4(2) . . . . ?
C44 C39 B1 C57 65.7(3) . . . . ?
C45 C46 C47 C48 -0.2(5) . . . . ?
C46 C45 C50 C49 2.8(4) . . . . ?
C46 C45 B1 C39 -8.4(4) . . . . ?
C46 C45 B1 C51 113.9(3) . . . . ?
C46 C45 B1 C57 -127.8(3) . . . . ?
C46 C47 C48 C49 1.2(5) . . . . ?
C47 C48 C49 C50 -0.1(5) . . . . ?
C48 C49 C50 C45 -2.0(5) . . . . ?
C50 C45 C46 C47 -1.7(4) . . . . ?
C50 C45 B1 C39 176.5(2) . . . . ?
C50 C45 B1 C51 -61.2(3) . . . . ?
C50 C45 B1 C57 57.1(3) . . . . ?
C51 C52 C53 C54 0.0(5) . . . . ?
C52 C51 C56 C55 0.3(4) . . . . ?
C52 C51 B1 C39 -122.0(3) . . . . ?
C52 C51 B1 C45 116.1(3) . . . . ?
C52 C51 B1 C57 -5.6(3) . . . . ?
C52 C53 C54 C55 0.7(5) . . . . ?
C53 C54 C55 C56 -0.9(4) . . . . ?
C54 C55 C56 C51 0.4(4) . . . . ?
C56 C51 C52 C53 -0.5(4) . . . . ?
C56 C51 B1 C39 62.0(3) . . . . ?
C56 C51 B1 C45 -59.9(3) . . . . ?
C56 C51 B1 C57 178.4(2) . . . . ?
C57 C58 C59 C60 0.0(4) . . . . ?
C58 C57 C62 C61 -1.5(4) . . . . ?
C58 C57 B1 C39 -133.1(3) . . . . ?
C58 C57 B1 C45 -10.3(4) . . . . ?
C58 C57 B1 C51 106.3(3) . . . . ?
C58 C59 C60 C61 -0.8(4) . . . . ?
C59 C60 C61 C62 0.4(4) . . . . ?
C60 C61 C62 C57 0.8(4) . . . . ?
C62 C57 C58 C59 1.0(4) . . . . ?
C62 C57 B1 C39 50.5(3) . . . . ?
C62 C57 B1 C45 173.4(2) . . . . ?
C62 C57 B1 C51 -70.0(3) . . . . ?
B1 C39 C40 C41 174.5(2) . . . . ?
B1 C39 C44 C43 -174.5(2) . . . . ?
B1 C45 C46 C47 -177.0(3) . . . . ?
B1 C45 C50 C49 178.3(3) . . . . ?
B1 C51 C52 C53 -176.6(3) . . . . ?
B1 C51 C56 C55 176.6(2) . . . . ?
B1 C57 C58 C59 -175.4(2) . . . . ?
B1 C57 C62 C61 175.3(2) . . . . ?
